data_7129425
loop_
_publ_author_name
'Vogler, Daniel'
'Haas, Lea'
'Wolf, Nina'
'Kaifer, Elisabeth'
'Himmel, Hans-J\"org'

_publ_section_title
;
 Derivatization of an especially electron-rich diborane
;
_journal_name_full 'Chemical Communications'
_journal_paper_doi 10.1039/D1CC06359F
_journal_year 2022
_chemical_formula_moiety 'C15 H24 B2 Br F3 N6 O3 S, C H2 Cl2'
_chemical_formula_sum 'C16 H26 B2 Br Cl2 F3 N6 O3 S'
_chemical_formula_weight 611.92
_space_group_crystal_system triclinic
_space_group_IT_number 2
_space_group_name_Hall '-P 1'
_space_group_name_H-M_alt 'P -1'
_atom_sites_solution_hydrogens geom
_audit_creation_date 2019-12-19
_audit_creation_method
;
Olex2 1.2
(compiled 2018.05.29 svn.r3508 for OlexSys, GUI svn.r5506)
;
_audit_update_record
;
2021-11-05 deposited with the CCDC.	2021-12-06 downloaded from the CCDC.
;
_cell_angle_alpha 77.930(2)
_cell_angle_beta 84.754(2)
_cell_angle_gamma 67.245(2)
_cell_formula_units_Z 2
_cell_length_a 9.3122(4)
_cell_length_b 10.8490(4)
_cell_length_c 13.3508(6)
_cell_measurement_reflns_used 9627
_cell_measurement_temperature 100(2)
_cell_measurement_theta_max 30.50
_cell_measurement_theta_min 2.37
_cell_volume 1216.24(9)
_computing_cell_refinement 'SAINT V8.40A (?, 2016)'
_computing_data_collection 'APEX3 v2018.7-2 (Bruker AXS)'
_computing_data_reduction 'SAINT V8.40A (?, 2016)'
_computing_molecular_graphics 'Olex2 (Dolomanov et al., 2009)'
_computing_publication_material 'Olex2 (Dolomanov et al., 2009)'
_computing_structure_refinement 'ShelXL (Sheldrick, 2015)'
_computing_structure_solution 'XT (Sheldrick, 2015)'
_diffrn_ambient_temperature 100.0
_diffrn_detector 'Bruker PhotonIII detector'
_diffrn_detector_area_resol_mean 7.9
_diffrn_detector_type 'CPAD detector'
_diffrn_measured_fraction_theta_full 0.998
_diffrn_measured_fraction_theta_max 0.993
_diffrn_measurement_device_type 'Bruker, D8-Venture Dual-Source'
_diffrn_measurement_method '\f and \w scans'
_diffrn_radiation_monochromator 'mirror optics'
_diffrn_radiation_probe x-ray
_diffrn_radiation_type MoK\a
_diffrn_radiation_wavelength 0.71073
_diffrn_reflns_av_R_equivalents 0.0489
_diffrn_reflns_av_unetI/netI 0.0225
_diffrn_reflns_Laue_measured_fraction_full 0.998
_diffrn_reflns_Laue_measured_fraction_max 0.993
_diffrn_reflns_limit_h_max 13
_diffrn_reflns_limit_h_min -13
_diffrn_reflns_limit_k_max 15
_diffrn_reflns_limit_k_min -15
_diffrn_reflns_limit_l_max 19
_diffrn_reflns_limit_l_min -19
_diffrn_reflns_number 76806
_diffrn_reflns_point_group_measured_fraction_full 0.998
_diffrn_reflns_point_group_measured_fraction_max 0.993
_diffrn_reflns_theta_full 25.242
_diffrn_reflns_theta_max 30.600
_diffrn_reflns_theta_min 2.073
_diffrn_source 'microfocus sealed X-ray tube'
_diffrn_source_type 'Incoatec I\ms 3.0'
_diffrn_standards_number 0
_exptl_absorpt_coefficient_mu 2.051
_exptl_absorpt_correction_T_max 0.7461
_exptl_absorpt_correction_T_min 0.5515
_exptl_absorpt_correction_type multi-scan
_exptl_absorpt_process_details
'SADABS-2016/2 (Bruker,2016/2) was used for absorption correction. wR2(int) was 0.1305 before and 0.0713 after correction. The Ratio of minimum to maximum transmission is 0.7392. The \l/2 correction factor is Not present.'
_exptl_crystal_colour 'clear light colourless'
_exptl_crystal_colour_lustre clear
_exptl_crystal_colour_modifier light
_exptl_crystal_colour_primary colourless
_exptl_crystal_density_diffrn 1.671
_exptl_crystal_description plate
_exptl_crystal_F_000 620
_exptl_crystal_size_max 0.646
_exptl_crystal_size_mid 0.343
_exptl_crystal_size_min 0.142
_refine_diff_density_max 0.559
_refine_diff_density_min -0.474
_refine_diff_density_rms 0.066
_refine_ls_extinction_method none
_refine_ls_goodness_of_fit_ref 1.034
_refine_ls_hydrogen_treatment constr
_refine_ls_matrix_type full
_refine_ls_number_parameters 307
_refine_ls_number_reflns 7436
_refine_ls_number_restraints 0
_refine_ls_restrained_S_all 1.034
_refine_ls_R_factor_all 0.0261
_refine_ls_R_factor_gt 0.0232
_refine_ls_shift/su_max 0.001
_refine_ls_shift/su_mean 0.000
_refine_ls_structure_factor_coef Fsqd
_refine_ls_weighting_details 'w=1/[\s^2^(Fo^2^)+(0.0294P)^2^+0.5638P] where P=(Fo^2^+2Fc^2^)/3'
_refine_ls_weighting_scheme calc
_refine_ls_wR_factor_gt 0.0594
_refine_ls_wR_factor_ref 0.0613
_reflns_Friedel_coverage 0.000
_reflns_number_gt 6949
_reflns_number_total 7436
_reflns_threshold_expression 'I > 2\s(I)'
_cod_data_source_file d1cc06359f2.cif
_cod_data_source_block mo_dvnw_25_0m
_cod_database_code 7129425
_shelx_shelxl_version_number 2017/1
_shelx_space_group_comment
;
The symmetry employed for this shelxl refinement is uniquely defined
by the following loop, which should always be used as a source of
symmetry information in preference to the above space-group names.
They are only intended as comments.
;
_shelx_estimated_absorpt_t_max 0.759
_shelx_estimated_absorpt_t_min 0.351
_olex2_refinement_description
;
1. Fixed Uiso
 At 1.2 times of:
  All C(H,H) groups
2.a Secondary CH2 refined with riding coordinates:
 C2(H2A,H2B), C3(H3A,H3B), C4(H4A,H4B), C5(H5A,H5B), C6(H6A,H6B), C7(H7A,H7B),
 C9(H9A,H9B), C10(H10A,H10B), C11(H11A,H11B), C12(H12A,H12B), C13(H13A,H13B),
 C14(H14A,H14B), C16(H16A,H16B)
;
_olex2_submission_special_instructions 'No special instructions were received'

loop_
_space_group_symop_operation_xyz
'x, y, z'
'-x, -y, -z'

loop_
_atom_site_label
_atom_site_type_symbol
_atom_site_fract_x
_atom_site_fract_y
_atom_site_fract_z
_atom_site_U_iso_or_equiv
_atom_site_adp_type
_atom_site_occupancy
_atom_site_site_symmetry_order
_atom_site_calc_flag
_atom_site_refinement_flags_posn
_atom_site_refinement_flags_adp
_atom_site_refinement_flags_occupancy
_atom_site_disorder_assembly
_atom_site_disorder_group
Br1 Br 0.08726(2) 0.23740(2) 0.93526(2) 0.01535(4) Uani 1 1 d . . . . .
S1 S 0.17864(3) 0.11022(3) 0.67508(2) 0.01320(6) Uani 1 1 d . . . . .
F1 F 0.12646(12) 0.01940(10) 0.52235(7) 0.0320(2) Uani 1 1 d . . . . .
F2 F 0.36382(11) -0.07261(10) 0.57200(7) 0.0311(2) Uani 1 1 d . . . . .
F3 F 0.27734(14) 0.13090(11) 0.48404(7) 0.0390(3) Uani 1 1 d . . . . .
O1 O 0.32582(10) 0.12488(9) 0.69547(7) 0.01421(16) Uani 1 1 d . . . . .
O2 O 0.15277(12) 0.00187(10) 0.74535(7) 0.02055(18) Uani 1 1 d . . . . .
O3 O 0.05024(11) 0.23661(10) 0.64820(8) 0.0245(2) Uani 1 1 d . . . . .
N1 N 0.40539(12) 0.23756(10) 0.92496(7) 0.01297(18) Uani 1 1 d . . . . .
N2 N 0.51976(11) 0.16510(10) 0.77871(8) 0.01262(17) Uani 1 1 d . . . . .
N3 N 0.67900(12) 0.12494(11) 0.91887(8) 0.01495(18) Uani 1 1 d . . . . .
N4 N 0.19849(12) 0.44459(10) 0.81452(7) 0.01308(18) Uani 1 1 d . . . . .
N5 N 0.30709(12) 0.36679(10) 0.66888(7) 0.01252(17) Uani 1 1 d . . . . .
N6 N 0.18651(12) 0.60316(10) 0.66192(8) 0.01473(19) Uani 1 1 d . . . . .
C1 C 0.53836(13) 0.17493(11) 0.87538(9) 0.0124(2) Uani 1 1 d . . . . .
C2 C 0.40956(15) 0.26356(13) 1.02725(9) 0.0175(2) Uani 1 1 d . . . . .
H2A H 0.314546 0.260992 1.065959 0.021 Uiso 1 1 calc R . . . .
H2B H 0.410912 0.355525 1.021784 0.021 Uiso 1 1 calc R . . . .
C3 C 0.55258(16) 0.15830(14) 1.08469(10) 0.0199(2) Uani 1 1 d . . . . .
H3A H 0.560576 0.183980 1.150282 0.024 Uiso 1 1 calc R . . . .
H3B H 0.543691 0.068192 1.100136 0.024 Uiso 1 1 calc R . . . .
C4 C 0.69618(15) 0.15085(14) 1.01947(10) 0.0189(2) Uani 1 1 d . . . . .
H4A H 0.711786 0.237682 1.011135 0.023 Uiso 1 1 calc R . . . .
H4B H 0.788790 0.076968 1.053801 0.023 Uiso 1 1 calc R . . . .
C5 C 0.82043(14) 0.07547(13) 0.85753(10) 0.0170(2) Uani 1 1 d . . . . .
H5A H 0.906272 0.008571 0.902296 0.020 Uiso 1 1 calc R . . . .
H5B H 0.851297 0.152367 0.824743 0.020 Uiso 1 1 calc R . . . .
C6 C 0.79244(14) 0.00920(13) 0.77602(10) 0.0187(2) Uani 1 1 d . . . . .
H6A H 0.772605 -0.073572 0.808623 0.022 Uiso 1 1 calc R . . . .
H6B H 0.885733 -0.017908 0.731207 0.022 Uiso 1 1 calc R . . . .
C7 C 0.65311(14) 0.10928(14) 0.71287(10) 0.0180(2) Uani 1 1 d . . . . .
H7A H 0.680238 0.184248 0.671055 0.022 Uiso 1 1 calc R . . . .
H7B H 0.625649 0.062677 0.665707 0.022 Uiso 1 1 calc R . . . .
C8 C 0.22884(13) 0.47474(11) 0.71385(9) 0.01209(19) Uani 1 1 d . . . . .
C9 C 0.11334(15) 0.55328(12) 0.87130(9) 0.0156(2) Uani 1 1 d . . . . .
H9A H 0.143503 0.522408 0.944234 0.019 Uiso 1 1 calc R . . . .
H9B H 0.000071 0.575795 0.867532 0.019 Uiso 1 1 calc R . . . .
C10 C 0.14965(16) 0.67879(12) 0.82644(10) 0.0182(2) Uani 1 1 d . . . . .
H10A H 0.086217 0.754422 0.861732 0.022 Uiso 1 1 calc R . . . .
H10B H 0.260956 0.659117 0.836468 0.022 Uiso 1 1 calc R . . . .
C11 C 0.11350(16) 0.71937(12) 0.71318(10) 0.0191(2) Uani 1 1 d . . . . .
H11A H -0.000677 0.755848 0.704027 0.023 Uiso 1 1 calc R . . . .
H11B H 0.151804 0.792170 0.681574 0.023 Uiso 1 1 calc R . . . .
C12 C 0.21114(17) 0.63610(13) 0.55139(10) 0.0205(2) Uani 1 1 d . . . . .
H12A H 0.300189 0.665903 0.538223 0.025 Uiso 1 1 calc R . . . .
H12B H 0.117468 0.712347 0.520496 0.025 Uiso 1 1 calc R . . . .
C13 C 0.24345(17) 0.51442(13) 0.50152(10) 0.0207(2) Uani 1 1 d . . . . .
H13A H 0.145945 0.499246 0.498109 0.025 Uiso 1 1 calc R . . . .
H13B H 0.283194 0.531911 0.430796 0.025 Uiso 1 1 calc R . . . .
C14 C 0.36298(15) 0.38932(12) 0.56362(9) 0.0169(2) Uani 1 1 d . . . . .
H14A H 0.381433 0.308878 0.532903 0.020 Uiso 1 1 calc R . . . .
H14B H 0.462796 0.402049 0.562838 0.020 Uiso 1 1 calc R . . . .
C15 C 0.24125(17) 0.04328(14) 0.55651(10) 0.0202(2) Uani 1 1 d . . . . .
B1 B 0.26373(15) 0.29036(13) 0.85517(9) 0.0117(2) Uani 1 1 d . . . . .
B2 B 0.34994(15) 0.23321(13) 0.74656(10) 0.0117(2) Uani 1 1 d . . . . .
Cl1 Cl 0.59534(5) 0.45784(4) 0.78844(3) 0.03377(9) Uani 1 1 d . . . . .
Cl2 Cl 0.73858(5) 0.65487(4) 0.71009(3) 0.03275(9) Uani 1 1 d . . . . .
C16 C 0.76981(17) 0.48776(15) 0.77617(11) 0.0248(3) Uani 1 1 d . . . . .
H16A H 0.848263 0.421541 0.738540 0.030 Uiso 1 1 calc R . . . .
H16B H 0.811088 0.474293 0.845068 0.030 Uiso 1 1 calc R . . . .

loop_
_atom_site_aniso_label
_atom_site_aniso_U_11
_atom_site_aniso_U_22
_atom_site_aniso_U_33
_atom_site_aniso_U_23
_atom_site_aniso_U_13
_atom_site_aniso_U_12
Br1 0.01454(6) 0.01566(6) 0.01567(6) -0.00222(4) 0.00252(4) -0.00647(4)
S1 0.01251(12) 0.01270(12) 0.01492(13) -0.00267(9) -0.00170(9) -0.00497(10)
F1 0.0367(5) 0.0407(5) 0.0293(5) -0.0125(4) -0.0091(4) -0.0214(4)
F2 0.0289(5) 0.0301(5) 0.0340(5) -0.0193(4) 0.0025(4) -0.0047(4)
F3 0.0720(8) 0.0437(6) 0.0161(4) -0.0042(4) 0.0064(4) -0.0400(6)
O1 0.0131(4) 0.0128(4) 0.0183(4) -0.0059(3) -0.0012(3) -0.0049(3)
O2 0.0240(5) 0.0221(4) 0.0195(4) -0.0017(3) 0.0020(4) -0.0146(4)
O3 0.0172(4) 0.0188(4) 0.0332(5) -0.0052(4) -0.0087(4) -0.0002(4)
N1 0.0133(4) 0.0143(4) 0.0107(4) -0.0028(3) -0.0008(3) -0.0042(4)
N2 0.0106(4) 0.0139(4) 0.0133(4) -0.0049(3) 0.0006(3) -0.0035(3)
N3 0.0122(4) 0.0163(4) 0.0156(5) -0.0033(4) -0.0018(4) -0.0041(4)
N4 0.0158(5) 0.0104(4) 0.0118(4) -0.0031(3) 0.0016(3) -0.0036(4)
N5 0.0154(4) 0.0105(4) 0.0109(4) -0.0026(3) 0.0013(3) -0.0042(4)
N6 0.0192(5) 0.0100(4) 0.0126(4) -0.0011(3) 0.0005(4) -0.0036(4)
C1 0.0131(5) 0.0100(5) 0.0143(5) -0.0014(4) -0.0016(4) -0.0049(4)
C2 0.0178(5) 0.0210(6) 0.0128(5) -0.0052(4) -0.0016(4) -0.0050(5)
C3 0.0216(6) 0.0227(6) 0.0141(5) -0.0011(4) -0.0043(4) -0.0071(5)
C4 0.0185(6) 0.0218(6) 0.0167(5) -0.0031(4) -0.0057(4) -0.0070(5)
C5 0.0116(5) 0.0174(5) 0.0214(6) -0.0037(4) -0.0012(4) -0.0045(4)
C6 0.0136(5) 0.0161(5) 0.0258(6) -0.0076(5) 0.0002(4) -0.0031(4)
C7 0.0127(5) 0.0225(6) 0.0174(5) -0.0084(4) 0.0019(4) -0.0035(4)
C8 0.0124(5) 0.0112(5) 0.0127(5) -0.0021(4) -0.0008(4) -0.0045(4)
C9 0.0190(5) 0.0121(5) 0.0149(5) -0.0053(4) 0.0030(4) -0.0043(4)
C10 0.0236(6) 0.0140(5) 0.0189(6) -0.0066(4) 0.0026(5) -0.0082(5)
C11 0.0260(6) 0.0105(5) 0.0196(6) -0.0040(4) 0.0035(5) -0.0059(5)
C12 0.0292(7) 0.0140(5) 0.0141(5) 0.0004(4) 0.0008(5) -0.0056(5)
C13 0.0292(7) 0.0180(6) 0.0130(5) -0.0016(4) -0.0020(5) -0.0071(5)
C14 0.0221(6) 0.0151(5) 0.0127(5) -0.0028(4) 0.0034(4) -0.0070(4)
C15 0.0271(6) 0.0224(6) 0.0165(5) -0.0051(5) -0.0011(5) -0.0143(5)
B1 0.0123(5) 0.0110(5) 0.0113(5) -0.0015(4) 0.0002(4) -0.0042(4)
B2 0.0123(5) 0.0109(5) 0.0126(5) -0.0025(4) -0.0009(4) -0.0047(4)
Cl1 0.03174(19) 0.02856(18) 0.0429(2) -0.00026(15) 0.00074(16) -0.01702(15)
Cl2 0.0500(2) 0.02765(17) 0.02733(17) 0.00089(13) -0.00479(15) -0.02410(17)
C16 0.0257(7) 0.0227(6) 0.0249(6) 0.0003(5) -0.0059(5) -0.0091(5)

loop_
_atom_type_symbol
_atom_type_description
_atom_type_scat_dispersion_real
_atom_type_scat_dispersion_imag
_atom_type_scat_source
C C 0.0033 0.0016 'International Tables Vol C Tables 4.2.6.8 and 6.1.1.4'
H H 0.0000 0.0000 'International Tables Vol C Tables 4.2.6.8 and 6.1.1.4'
B B 0.0013 0.0007 'International Tables Vol C Tables 4.2.6.8 and 6.1.1.4'
Br Br -0.2901 2.4595 'International Tables Vol C Tables 4.2.6.8 and 6.1.1.4'
Cl Cl 0.1484 0.1585 'International Tables Vol C Tables 4.2.6.8 and 6.1.1.4'
F F 0.0171 0.0103 'International Tables Vol C Tables 4.2.6.8 and 6.1.1.4'
N N 0.0061 0.0033 'International Tables Vol C Tables 4.2.6.8 and 6.1.1.4'
O O 0.0106 0.0060 'International Tables Vol C Tables 4.2.6.8 and 6.1.1.4'
S S 0.1246 0.1234 'International Tables Vol C Tables 4.2.6.8 and 6.1.1.4'

loop_
_geom_angle_atom_site_label_1
_geom_angle_atom_site_label_2
_geom_angle_atom_site_label_3
_geom_angle
_geom_angle_site_symmetry_1
_geom_angle_site_symmetry_3
_geom_angle_publ_flag
O1 S1 C15 97.86(6) . . ?
O2 S1 O1 112.73(6) . . ?
O2 S1 O3 118.78(6) . . ?
O2 S1 C15 104.12(6) . . ?
O3 S1 O1 114.14(6) . . ?
O3 S1 C15 106.08(6) . . ?
S1 O1 B2 129.69(7) . . ?
C1 N1 C2 120.67(10) . . ?
C1 N1 B1 111.47(9) . . ?
C2 N1 B1 127.35(10) . . ?
C1 N2 C7 121.39(10) . . ?
C1 N2 B2 111.97(9) . . ?
C7 N2 B2 126.25(10) . . ?
C1 N3 C4 120.48(10) . . ?
C1 N3 C5 120.37(10) . . ?
C5 N3 C4 117.28(10) . . ?
C8 N4 C9 120.27(10) . . ?
C8 N4 B1 111.71(9) . . ?
C9 N4 B1 128.03(9) . . ?
C8 N5 C14 119.27(10) . . ?
C8 N5 B2 111.39(9) . . ?
C14 N5 B2 128.30(9) . . ?
C8 N6 C11 121.61(10) . . ?
C8 N6 C12 122.60(10) . . ?
C11 N6 C12 115.79(10) . . ?
N2 C1 N1 115.00(10) . . ?
N3 C1 N1 122.77(11) . . ?
N3 C1 N2 122.23(11) . . ?
N1 C2 H2A 109.4 . . ?
N1 C2 H2B 109.4 . . ?
N1 C2 C3 110.98(10) . . ?
H2A C2 H2B 108.0 . . ?
C3 C2 H2A 109.4 . . ?
C3 C2 H2B 109.4 . . ?
C2 C3 H3A 109.8 . . ?
C2 C3 H3B 109.8 . . ?
H3A C3 H3B 108.3 . . ?
C4 C3 C2 109.21(10) . . ?
C4 C3 H3A 109.8 . . ?
C4 C3 H3B 109.8 . . ?
N3 C4 C3 110.10(10) . . ?
N3 C4 H4A 109.6 . . ?
N3 C4 H4B 109.6 . . ?
C3 C4 H4A 109.6 . . ?
C3 C4 H4B 109.6 . . ?
H4A C4 H4B 108.2 . . ?
N3 C5 H5A 109.7 . . ?
N3 C5 H5B 109.7 . . ?
N3 C5 C6 109.97(10) . . ?
H5A C5 H5B 108.2 . . ?
C6 C5 H5A 109.7 . . ?
C6 C5 H5B 109.7 . . ?
C5 C6 H6A 109.8 . . ?
C5 C6 H6B 109.8 . . ?
C5 C6 C7 109.20(10) . . ?
H6A C6 H6B 108.3 . . ?
C7 C6 H6A 109.8 . . ?
C7 C6 H6B 109.8 . . ?
N2 C7 C6 110.84(10) . . ?
N2 C7 H7A 109.5 . . ?
N2 C7 H7B 109.5 . . ?
C6 C7 H7A 109.5 . . ?
C6 C7 H7B 109.5 . . ?
H7A C7 H7B 108.1 . . ?
N4 C8 N5 115.36(10) . . ?
N6 C8 N4 122.51(10) . . ?
N6 C8 N5 122.12(10) . . ?
N4 C9 H9A 109.7 . . ?
N4 C9 H9B 109.7 . . ?
N4 C9 C10 109.91(10) . . ?
H9A C9 H9B 108.2 . . ?
C10 C9 H9A 109.7 . . ?
C10 C9 H9B 109.7 . . ?
C9 C10 H10A 109.8 . . ?
C9 C10 H10B 109.8 . . ?
H10A C10 H10B 108.3 . . ?
C11 C10 C9 109.24(10) . . ?
C11 C10 H10A 109.8 . . ?
C11 C10 H10B 109.8 . . ?
N6 C11 C10 111.03(10) . . ?
N6 C11 H11A 109.4 . . ?
N6 C11 H11B 109.4 . . ?
C10 C11 H11A 109.4 . . ?
C10 C11 H11B 109.4 . . ?
H11A C11 H11B 108.0 . . ?
N6 C12 H12A 109.4 . . ?
N6 C12 H12B 109.4 . . ?
N6 C12 C13 111.34(10) . . ?
H12A C12 H12B 108.0 . . ?
C13 C12 H12A 109.4 . . ?
C13 C12 H12B 109.4 . . ?
C12 C13 H13A 109.8 . . ?
C12 C13 H13B 109.8 . . ?
H13A C13 H13B 108.2 . . ?
C14 C13 C12 109.40(11) . . ?
C14 C13 H13A 109.8 . . ?
C14 C13 H13B 109.8 . . ?
N5 C14 C13 109.77(10) . . ?
N5 C14 H14A 109.7 . . ?
N5 C14 H14B 109.7 . . ?
C13 C14 H14A 109.7 . . ?
C13 C14 H14B 109.7 . . ?
H14A C14 H14B 108.2 . . ?
F1 C15 S1 109.51(10) . . ?
F2 C15 S1 111.22(9) . . ?
F2 C15 F1 107.94(11) . . ?
F2 C15 F3 108.44(12) . . ?
F3 C15 S1 111.48(9) . . ?
F3 C15 F1 108.13(11) . . ?
N1 B1 Br1 108.69(8) . . ?
N1 B1 N4 115.21(10) . . ?
N1 B1 B2 100.67(9) . . ?
N4 B1 Br1 108.45(8) . . ?
N4 B1 B2 100.32(9) . . ?
B2 B1 Br1 123.65(8) . . ?
O1 B2 B1 128.06(10) . . ?
N2 B2 O1 103.10(9) . . ?
N2 B2 N5 116.05(10) . . ?
N2 B2 B1 100.80(9) . . ?
N5 B2 O1 108.38(9) . . ?
N5 B2 B1 101.11(9) . . ?
Cl1 C16 Cl2 110.97(8) . . ?
Cl1 C16 H16A 109.4 . . ?
Cl1 C16 H16B 109.4 . . ?
Cl2 C16 H16A 109.4 . . ?
Cl2 C16 H16B 109.4 . . ?
H16A C16 H16B 108.0 . . ?

loop_
_geom_bond_atom_site_label_1
_geom_bond_atom_site_label_2
_geom_bond_distance
_geom_bond_site_symmetry_2
_geom_bond_publ_flag
Br1 B1 2.0799(13) . ?
S1 O1 1.4943(9) . ?
S1 O2 1.4270(9) . ?
S1 O3 1.4293(10) . ?
S1 C15 1.8323(13) . ?
F1 C15 1.3306(15) . ?
F2 C15 1.3231(17) . ?
F3 C15 1.3250(15) . ?
O1 B2 1.5698(15) . ?
N1 C1 1.3493(15) . ?
N1 C2 1.4579(15) . ?
N1 B1 1.5341(16) . ?
N2 C1 1.3489(14) . ?
N2 C7 1.4570(15) . ?
N2 B2 1.5227(16) . ?
N3 C1 1.3433(15) . ?
N3 C4 1.4631(16) . ?
N3 C5 1.4604(16) . ?
N4 C8 1.3459(15) . ?
N4 C9 1.4609(14) . ?
N4 B1 1.5354(16) . ?
N5 C8 1.3479(14) . ?
N5 C14 1.4582(15) . ?
N5 B2 1.5280(16) . ?
N6 C8 1.3410(14) . ?
N6 C11 1.4605(15) . ?
N6 C12 1.4625(16) . ?
C2 H2A 0.9900 . ?
C2 H2B 0.9900 . ?
C2 C3 1.5198(18) . ?
C3 H3A 0.9900 . ?
C3 H3B 0.9900 . ?
C3 C4 1.5119(19) . ?
C4 H4A 0.9900 . ?
C4 H4B 0.9900 . ?
C5 H5A 0.9900 . ?
C5 H5B 0.9900 . ?
C5 C6 1.5143(18) . ?
C6 H6A 0.9900 . ?
C6 H6B 0.9900 . ?
C6 C7 1.5167(18) . ?
C7 H7A 0.9900 . ?
C7 H7B 0.9900 . ?
C9 H9A 0.9900 . ?
C9 H9B 0.9900 . ?
C9 C10 1.5182(17) . ?
C10 H10A 0.9900 . ?
C10 H10B 0.9900 . ?
C10 C11 1.5144(18) . ?
C11 H11A 0.9900 . ?
C11 H11B 0.9900 . ?
C12 H12A 0.9900 . ?
C12 H12B 0.9900 . ?
C12 C13 1.5166(18) . ?
C13 H13A 0.9900 . ?
C13 H13B 0.9900 . ?
C13 C14 1.5159(18) . ?
C14 H14A 0.9900 . ?
C14 H14B 0.9900 . ?
B1 B2 1.7058(18) . ?
Cl1 C16 1.7633(15) . ?
Cl2 C16 1.7663(15) . ?
C16 H16A 0.9900 . ?
C16 H16B 0.9900 . ?
